data_7238241
loop_
_publ_author_name
'Li, Guoliang'
'L\"u, Jian'
'Li, Xinfa'
'Yang, Hongxun'
'Xu, Bo'
'Cao, Rong'

_publ_section_title
;
 Coordination polymers of 1,4-piperazinedipropionic acid: domination by
 flexibility, coordination, and/or configuration?
;
_journal_issue 11
_journal_name_full CrystEngComm
_journal_page_first 3780
_journal_paper_doi 10.1039/c002264k
_journal_volume 12
_journal_year 2010
_chemical_formula_sum 'C10 H18 N2 O6 Zn2'
_chemical_formula_weight 393.00
_space_group_IT_number 14
_space_group_name_Hall '-P 2ybc'
_space_group_name_H-M_alt 'P 1 21/c 1'
_symmetry_cell_setting monoclinic
_symmetry_space_group_name_H-M 'P 1 21/c 1'
_atom_sites_solution_hydrogens geom
_atom_sites_solution_primary direct
_atom_sites_solution_secondary difmap
_audit_creation_method SHELXL-97
_cell_angle_alpha 90.00
_cell_angle_beta 108.864(12)
_cell_angle_gamma 90.00
_cell_formula_units_Z 2
_cell_length_a 7.705(7)
_cell_length_b 13.169(10)
_cell_length_c 6.581(6)
_cell_measurement_reflns_used 653
_cell_measurement_temperature 298(2)
_cell_measurement_theta_max 27.4565
_cell_measurement_theta_min 3.0936
_cell_volume 631.9(9)
_computing_structure_refinement 'SHELXL-97 (Sheldrick, 1997)'
_computing_structure_solution 'SHELXS-97 (Sheldrick, 1990)'
_diffrn_ambient_temperature 298(2)
_diffrn_detector_area_resol_mean 13.6612
_diffrn_measured_fraction_theta_full 0.997
_diffrn_measured_fraction_theta_max 0.997
_diffrn_measurement_device_type 'mini mercury'
_diffrn_measurement_method CCD_Profile_fitting
_diffrn_radiation_monochromator graphite
_diffrn_radiation_source 'fine-focus sealed tube'
_diffrn_radiation_type MoK\a
_diffrn_radiation_wavelength 0.71073
_diffrn_reflns_av_R_equivalents 0.0413
_diffrn_reflns_av_sigmaI/netI 0.0432
_diffrn_reflns_limit_h_max 9
_diffrn_reflns_limit_h_min -9
_diffrn_reflns_limit_k_max 16
_diffrn_reflns_limit_k_min -17
_diffrn_reflns_limit_l_max 8
_diffrn_reflns_limit_l_min -4
_diffrn_reflns_number 4835
_diffrn_reflns_theta_full 27.46
_diffrn_reflns_theta_max 27.46
_diffrn_reflns_theta_min 2.79
_diffrn_standards_number 1506
_exptl_absorpt_coefficient_mu 3.824
_exptl_absorpt_correction_T_max 0.5978
_exptl_absorpt_correction_T_min 0.3934
_exptl_absorpt_correction_type multi-scan
_exptl_crystal_colour colorless
_exptl_crystal_density_diffrn 2.066
_exptl_crystal_density_method 'not measured'
_exptl_crystal_description Prism
_exptl_crystal_F_000 400
_exptl_crystal_size_max 0.30
_exptl_crystal_size_mid 0.25
_exptl_crystal_size_min 0.15
_refine_diff_density_max 0.607
_refine_diff_density_min -0.706
_refine_diff_density_rms 0.200
_refine_ls_extinction_method none
_refine_ls_goodness_of_fit_ref 1.081
_refine_ls_hydrogen_treatment mixed
_refine_ls_matrix_type full
_refine_ls_number_parameters 95
_refine_ls_number_reflns 1436
_refine_ls_number_restraints 0
_refine_ls_restrained_S_all 1.081
_refine_ls_R_factor_all 0.0481
_refine_ls_R_factor_gt 0.0317
_refine_ls_shift/su_max 0.023
_refine_ls_shift/su_mean 0.003
_refine_ls_structure_factor_coef Fsqd
_refine_ls_weighting_details 'calc w=1/[\s^2^(Fo^2^)+(0.0624P)^2^+0.0000P] where P=(Fo^2^+2Fc^2^)/3'
_refine_ls_weighting_scheme calc
_refine_ls_wR_factor_gt 0.0779
_refine_ls_wR_factor_ref 0.1092
_reflns_number_gt 1157
_reflns_number_total 1436
_reflns_threshold_expression >2sigma(I)
_cod_data_source_file c002264k.txt
_cod_data_source_block 2
_cod_depositor_comments
;
The following automatic conversions were performed:

data item '_exptl_absorpt_correction_type' value 'Multi-scan' was
changed to 'multi-scan' in accordance with the
/home/saulius/struct/COD-crude-data/automatic-downloads/DataCite-retrospective/RSC/depositions/lib/dictionaries/cif_core.dic
dictionary named 'cif_core.dic' version 2.4.2 last updated on
2011-04-26.

data item '_symmetry_cell_setting' value 'Monoclinic' was changed to
'monoclinic' in accordance with the
/home/saulius/struct/COD-crude-data/automatic-downloads/DataCite-retrospective/RSC/depositions/lib/dictionaries/cif_core.dic
dictionary named 'cif_core.dic' version 2.4.2 last updated on
2011-04-26.

Automatic conversion script
Id: cif_fix_values 6909 2019-04-08 15:41:33Z antanas 
;
_cod_original_sg_symbol_H-M P2(1)/c
_cod_database_code 7238241

loop_
_symmetry_equiv_pos_as_xyz
'x, y, z'
'-x, y+1/2, -z+1/2'
'-x, -y, -z'
'x, -y-1/2, z-1/2'

loop_
_atom_site_label
_atom_site_type_symbol
_atom_site_fract_x
_atom_site_fract_y
_atom_site_fract_z
_atom_site_U_iso_or_equiv
_atom_site_adp_type
_atom_site_occupancy
_atom_site_symmetry_multiplicity
_atom_site_calc_flag
_atom_site_refinement_flags
Zn1 Zn 0.56298(6) 0.78493(3) 0.09299(7) 0.01632(19) Uani 1 1 d .
O2 O 0.8004(4) 0.7161(2) 0.2037(5) 0.0230(7) Uani 1 1 d .
O3 O 0.4446(4) 0.7367(2) -0.1941(5) 0.0213(6) Uani 1 1 d .
N1 N 0.6542(4) 0.9358(2) 0.1246(5) 0.0156(7) Uani 1 1 d .
C1 C 0.9570(6) 0.7525(3) 0.2169(7) 0.0195(8) Uani 1 1 d .
C3 C 0.8469(6) 0.9331(3) 0.2788(7) 0.0231(9) Uani 1 1 d .
H3A H 0.8426 0.9093 0.4166 0.028 Uiso 1 1 calc R
H3B H 0.8940 1.0020 0.2989 0.028 Uiso 1 1 calc R
C4 C 0.5426(6) 0.9977(3) 0.2261(6) 0.0207(8) Uani 1 1 d .
H4A H 0.5996 1.0637 0.2650 0.025 Uiso 1 1 calc R
H4B H 0.5400 0.9645 0.3566 0.025 Uiso 1 1 calc R
C5 C 0.6512(6) 0.9883(3) -0.0771(6) 0.0203(8) Uani 1 1 d .
H5A H 0.7202 0.9488 -0.1490 0.024 Uiso 1 1 calc R
H5B H 0.7098 1.0542 -0.0422 0.024 Uiso 1 1 calc R
C2 C 0.9815(5) 0.8673(3) 0.2137(7) 0.0230(9) Uani 1 1 d .
H2A H 1.1039 0.8834 0.3079 0.028 Uiso 1 1 calc R
H2B H 0.9757 0.8866 0.0695 0.028 Uiso 1 1 calc R
O1 O 1.0908(4) 0.6980(2) 0.2323(6) 0.0315(8) Uani 1 1 d .
H1 H 0.340(8) 0.770(3) -0.239(8) 0.021(12) Uiso 1 1 d .

loop_
_atom_site_aniso_label
_atom_site_aniso_U_11
_atom_site_aniso_U_22
_atom_site_aniso_U_33
_atom_site_aniso_U_23
_atom_site_aniso_U_13
_atom_site_aniso_U_12
Zn1 0.0169(3) 0.0160(3) 0.0164(3) -0.00002(17) 0.00581(19) -0.00002(17)
O2 0.0186(14) 0.0204(15) 0.0298(17) 0.0043(12) 0.0078(13) 0.0006(12)
O3 0.0150(14) 0.0301(17) 0.0187(15) -0.0050(12) 0.0056(13) -0.0010(12)
N1 0.0160(16) 0.0137(16) 0.0198(17) -0.0007(13) 0.0096(14) 0.0004(13)
C1 0.0198(19) 0.021(2) 0.019(2) -0.0017(16) 0.0073(17) -0.0009(17)
C3 0.023(2) 0.019(2) 0.023(2) -0.0019(17) 0.0014(17) -0.0014(17)
C4 0.030(2) 0.0164(19) 0.019(2) -0.0021(15) 0.0117(18) 0.0009(17)
C5 0.023(2) 0.021(2) 0.020(2) 0.0044(16) 0.0118(18) 0.0023(17)
C2 0.0184(19) 0.023(2) 0.027(2) 0.0036(17) 0.0056(18) 0.0006(17)
O1 0.0195(15) 0.0266(17) 0.048(2) 0.0014(15) 0.0106(15) 0.0058(13)

loop_
_atom_type_symbol
_atom_type_description
_atom_type_scat_dispersion_real
_atom_type_scat_dispersion_imag
_atom_type_scat_source
C C 0.0033 0.0016 'International Tables Vol C Tables 4.2.6.8 and 6.1.1.4'
H H 0.0000 0.0000 'International Tables Vol C Tables 4.2.6.8 and 6.1.1.4'
N N 0.0061 0.0033 'International Tables Vol C Tables 4.2.6.8 and 6.1.1.4'
O O 0.0106 0.0060 'International Tables Vol C Tables 4.2.6.8 and 6.1.1.4'
Zn Zn 0.2839 1.4301 'International Tables Vol C Tables 4.2.6.8 and 6.1.1.4'

loop_
_geom_angle_atom_site_label_1
_geom_angle_atom_site_label_2
_geom_angle_atom_site_label_3
_geom_angle
_geom_angle_site_symmetry_1
_geom_angle_site_symmetry_3
O3 Zn1 O3 118.75(15) . 4_576
O3 Zn1 O2 107.59(14) . .
O3 Zn1 O2 105.45(14) 4_576 .
O3 Zn1 N1 116.63(13) . .
O3 Zn1 N1 106.92(13) 4_576 .
O2 Zn1 N1 99.13(13) . .
C1 O2 Zn1 127.0(3) . .
Zn1 O3 Zn1 125.38(17) . 4_575
Zn1 O3 H1 105(3) . .
Zn1 O3 H1 115(4) 4_575 .
C5 N1 C4 107.5(3) . .
C5 N1 C3 109.9(3) . .
C4 N1 C3 107.3(3) . .
C5 N1 Zn1 116.3(2) . .
C4 N1 Zn1 109.8(2) . .
C3 N1 Zn1 105.7(2) . .
O1 C1 O2 122.3(4) . .
O1 C1 C2 118.3(4) . .
O2 C1 C2 119.4(4) . .
N1 C3 C2 116.1(3) . .
N1 C3 H3A 108.3 . .
C2 C3 H3A 108.3 . .
N1 C3 H3B 108.3 . .
C2 C3 H3B 108.3 . .
H3A C3 H3B 107.4 . .
N1 C4 C5 111.6(3) . 3_675
N1 C4 H4A 109.3 . .
C5 C4 H4A 109.3 3_675 .
N1 C4 H4B 109.3 . .
C5 C4 H4B 109.3 3_675 .
H4A C4 H4B 108.0 . .
N1 C5 C4 111.3(3) . 3_675
N1 C5 H5A 109.4 . .
C4 C5 H5A 109.4 3_675 .
N1 C5 H5B 109.4 . .
C4 C5 H5B 109.4 3_675 .
H5A C5 H5B 108.0 . .
C3 C2 C1 117.6(3) . .
C3 C2 H2A 107.9 . .
C1 C2 H2A 107.9 . .
C3 C2 H2B 107.9 . .
C1 C2 H2B 107.9 . .
H2A C2 H2B 107.2 . .

loop_
_geom_bond_atom_site_label_1
_geom_bond_atom_site_label_2
_geom_bond_distance
_geom_bond_site_symmetry_2
Zn1 O3 1.921(3) .
Zn1 O3 1.924(3) 4_576
Zn1 O2 1.959(3) .
Zn1 N1 2.095(4) .
O2 C1 1.274(5) .
O3 Zn1 1.924(3) 4_575
O3 H1 0.88(5) .
N1 C5 1.490(5) .
N1 C4 1.490(5) .
N1 C3 1.504(5) .
C1 O1 1.233(5) .
C1 C2 1.525(6) .
C3 C2 1.515(6) .
C3 H3A 0.9700 .
C3 H3B 0.9700 .
C4 C5 1.510(6) 3_675
C4 H4A 0.9700 .
C4 H4B 0.9700 .
C5 C4 1.510(6) 3_675
C5 H5A 0.9700 .
C5 H5B 0.9700 .
C2 H2A 0.9700 .
C2 H2B 0.9700 .

loop_
_geom_hbond_atom_site_label_D
_geom_hbond_atom_site_label_H
_geom_hbond_atom_site_label_A
_geom_hbond_distance_DH
_geom_hbond_distance_HA
_geom_hbond_distance_DA
_geom_hbond_angle_DHA
_geom_hbond_site_symmetry_A
O3 H1 O1 0.88(5) 1.91(6) 2.748(5) 157(5) 4_475
